data_1546099
loop_
_publ_author_name
'Zhou, Lei'
'Tuo, Yali'
'Hao, Yi'
'Guo, Xiaoman'
'Tang, Wei'
'Xue, Yongbo'
'Zeng, Junfen'
'Zhou, Yu'
'Xiang, Ming'
'Zuo, Jianping'
'Yao, Guangmin'
'Zhang, Yonghui'

_publ_section_title
;
 Cinnamomols A and B, Immunostimulative Diterpenoids with a New Carbon
 Skeleton from the Leaves of Cinnamomum cassia.
;
_journal_issue 11
_journal_name_full 'Organic letters'
_journal_page_first 3029
_journal_page_last 3032
_journal_paper_doi 10.1021/acs.orglett.7b01323
_journal_volume 19
_journal_year 2017
_chemical_absolute_configuration ad
_chemical_formula_moiety 'C20 H30 O8, 3(H2 O)'
_chemical_formula_sum 'C20 H36 O11'
_chemical_formula_weight 452.49
_chemical_name_systematic
;
 ?
;
_space_group_IT_number 154
_symmetry_cell_setting hexagonal
_symmetry_space_group_name_Hall 'P 32 2"'
_symmetry_space_group_name_H-M 'P 32 2 1'
_atom_sites_solution_hydrogens geom
_atom_sites_solution_primary direct
_atom_sites_solution_secondary difmap
_audit_creation_method SHELXL-97
_cell_angle_alpha 90.00
_cell_angle_beta 90.00
_cell_angle_gamma 120.00
_cell_formula_units_Z 18
_cell_length_a 17.1874(8)
_cell_length_b 17.1874(8)
_cell_length_c 42.085(2)
_cell_measurement_reflns_used 7811
_cell_measurement_temperature 298(2)
_cell_measurement_theta_max 71.24
_cell_measurement_theta_min 3.70
_cell_volume 10766.6(9)
_computing_cell_refinement 'Bruker SAINT'
_computing_data_collection 'Bruker APEX2'
_computing_data_reduction 'Bruker SAINT'
_computing_molecular_graphics 'Bruker SHELXTL'
_computing_publication_material 'Bruker SHELXTL'
_computing_structure_refinement 'SHELXL-97 (Sheldrick, 1997)'
_computing_structure_solution 'SHELXS-97 (Sheldrick, 1990)'
_diffrn_ambient_temperature 298(2)
_diffrn_measured_fraction_theta_full 0.980
_diffrn_measured_fraction_theta_max 0.980
_diffrn_measurement_device_type 'Bruker APEX-II CCD'
_diffrn_measurement_method '\f and \w scans'
_diffrn_radiation_monochromator graphite
_diffrn_radiation_source 'fine-focus sealed tube'
_diffrn_radiation_type CuK\a
_diffrn_radiation_wavelength 1.54178
_diffrn_reflns_av_R_equivalents 0.0000
_diffrn_reflns_av_sigmaI/netI 0.0567
_diffrn_reflns_limit_h_max 10
_diffrn_reflns_limit_h_min -20
_diffrn_reflns_limit_k_max 20
_diffrn_reflns_limit_k_min 0
_diffrn_reflns_limit_l_max 49
_diffrn_reflns_limit_l_min 0
_diffrn_reflns_number 12148
_diffrn_reflns_theta_full 65.83
_diffrn_reflns_theta_max 65.83
_diffrn_reflns_theta_min 2.97
_exptl_absorpt_coefficient_mu 0.864
_exptl_absorpt_correction_T_max 0.8462
_exptl_absorpt_correction_T_min 0.8066
_exptl_absorpt_correction_type multi-scan
_exptl_absorpt_process_details 'SADABS, Sheldrick,2008'
_exptl_crystal_colour colorless
_exptl_crystal_density_diffrn 1.256
_exptl_crystal_density_method 'not measured'
_exptl_crystal_description block
_exptl_crystal_F_000 4392
_exptl_crystal_size_max 0.26
_exptl_crystal_size_mid 0.24
_exptl_crystal_size_min 0.20
_platon_squeeze_details
;
?
;
_refine_diff_density_max 0.585
_refine_diff_density_min -0.400
_refine_diff_density_rms 0.124
_refine_ls_abs_structure_details
;
Flack H D (1983), Acta Cryst. A39, 876-881;
Flack  parameter = 0.0(1), 5363 Friedel pairs.
Hooft <i>et al.</i> (2010) and Spek (2009);
Hooft parameter = 0.07(5), 5363 Bijvoet pairs.
;
_refine_ls_extinction_method none
_refine_ls_goodness_of_fit_ref 1.018
_refine_ls_hydrogen_treatment constr
_refine_ls_matrix_type full
_refine_ls_number_parameters 863
_refine_ls_number_reflns 12148
_refine_ls_number_restraints 0
_refine_ls_restrained_S_all 1.018
_refine_ls_R_factor_all 0.0633
_refine_ls_R_factor_gt 0.0607
_refine_ls_shift/su_max 0.000
_refine_ls_shift/su_mean 0.000
_refine_ls_structure_factor_coef Fsqd
_refine_ls_weighting_details 'calc w=1/[\s^2^(Fo^2^)+(0.1227P)^2^+2.4043P] where P=(Fo^2^+2Fc^2^)/3'
_refine_ls_weighting_scheme calc
_refine_ls_wR_factor_gt 0.1674
_refine_ls_wR_factor_ref 0.1709
_reflns_number_gt 11443
_reflns_number_total 12148
_reflns_threshold_expression >2sigma(I)
_cod_data_source_file ol7b01323_si_002.cif
_cod_data_source_block cu_150330e_0m
_cod_depositor_comments 'Adding full bibliography for 1546098--1546099.cif.'
_cod_database_code 1546099

loop_
_symmetry_equiv_pos_as_xyz
'x, y, z'
'-y, x-y, z+2/3'
'-x+y, -x, z+1/3'
'y, x, -z'
'-x, -x+y, -z+2/3'
'x-y, -y, -z+1/3'

loop_
_atom_site_label
_atom_site_type_symbol
_atom_site_fract_x
_atom_site_fract_y
_atom_site_fract_z
_atom_site_U_iso_or_equiv
_atom_site_adp_type
_atom_site_occupancy
_atom_site_symmetry_multiplicity
_atom_site_calc_flag
_atom_site_refinement_flags
_atom_site_disorder_assembly
_atom_site_disorder_group
C1 C -0.06243(17) 0.74913(17) 0.76292(7) 0.0417(6) Uani 1 1 d . . .
C2 C -0.08771(19) 0.65182(18) 0.75504(8) 0.0507(7) Uani 1 1 d . . .
H2 H -0.1486 0.6144 0.7634 0.061 Uiso 1 1 calc R . .
C3 C -0.0980(2) 0.6470(2) 0.71937(10) 0.0679(9) Uani 1 1 d . . .
H3A H -0.1337 0.5852 0.7123 0.081 Uiso 1 1 calc R . .
H3B H -0.0399 0.6743 0.7090 0.081 Uiso 1 1 calc R . .
C4 C -0.1458(2) 0.6997(2) 0.71269(9) 0.0654(9) Uani 1 1 d . . .
H4A H -0.2103 0.6595 0.7122 0.078 Uiso 1 1 calc R . .
H4B H -0.1271 0.7297 0.6923 0.078 Uiso 1 1 calc R . .
C5 C -0.12044(17) 0.76934(19) 0.73960(8) 0.0484(6) Uani 1 1 d . . .
C6 C 0.03374(16) 0.82553(16) 0.75416(6) 0.0392(5) Uani 1 1 d . . .
C7 C 0.05786(18) 0.91663(17) 0.77066(6) 0.0419(6) Uani 1 1 d . . .
C8 C -0.0215(2) 0.93184(19) 0.75842(8) 0.0509(7) Uani 1 1 d . . .
C9 C -0.05706(18) 0.86815(18) 0.72873(7) 0.0475(6) Uani 1 1 d . . .
C10 C 0.02862(17) 0.86251(19) 0.72099(7) 0.0466(6) Uani 1 1 d . . .
H10 H 0.0205 0.8217 0.7034 0.056 Uiso 1 1 calc R . .
C11 C 0.11517(19) 0.9547(2) 0.71843(7) 0.0518(7) Uani 1 1 d . . .
C12 C 0.14566(19) 0.98311(18) 0.75337(7) 0.0480(6) Uani 1 1 d . . .
C13 C 0.1014(3) 1.0764(2) 0.73425(9) 0.0666(9) Uani 1 1 d . . .
C14 C 0.0123(3) 1.0305(2) 0.75097(11) 0.0699(9) Uani 1 1 d . . .
H14A H -0.0317 1.0348 0.7378 0.084 Uiso 1 1 calc R . .
H14B H 0.0175 1.0621 0.7707 0.084 Uiso 1 1 calc R . .
C15 C -0.0328(2) 0.6138(2) 0.76936(11) 0.0686(9) Uani 1 1 d . . .
H15A H -0.0641 0.5498 0.7666 0.103 Uiso 1 1 calc R . .
H15B H -0.0240 0.6279 0.7916 0.103 Uiso 1 1 calc R . .
H15C H 0.0244 0.6397 0.7589 0.103 Uiso 1 1 calc R . .
C16 C -0.1007(3) 0.8960(3) 0.70314(11) 0.0781(11) Uani 1 1 d . . .
H16A H -0.0569 0.9529 0.6944 0.117 Uiso 1 1 calc R . .
H16B H -0.1492 0.9009 0.7122 0.117 Uiso 1 1 calc R . .
H16C H -0.1233 0.8516 0.6866 0.117 Uiso 1 1 calc R . .
C17 C 0.2310(2) 0.9835(2) 0.76523(10) 0.0676(10) Uani 1 1 d . . .
H17A H 0.2535 0.9616 0.7487 0.101 Uiso 1 1 calc R . .
H17B H 0.2164 0.9455 0.7836 0.101 Uiso 1 1 calc R . .
H17C H 0.2759 1.0437 0.7708 0.101 Uiso 1 1 calc R . .
C18 C 0.1323(3) 1.1717(3) 0.72302(12) 0.0912(14) Uani 1 1 d . . .
H18 H 0.0874 1.1696 0.7082 0.109 Uiso 1 1 calc R . .
C19 C 0.2230(4) 1.2119(3) 0.70548(13) 0.1088(19) Uani 1 1 d . . .
H19A H 0.2653 1.2051 0.7183 0.163 Uiso 1 1 calc R . .
H19B H 0.2452 1.2746 0.7015 0.163 Uiso 1 1 calc R . .
H19C H 0.2148 1.1812 0.6856 0.163 Uiso 1 1 calc R . .
C20 C 0.1393(5) 1.2311(3) 0.7512(2) 0.145(3) Uani 1 1 d . . .
H20A H 0.0804 1.2199 0.7567 0.218 Uiso 1 1 calc R . .
H20B H 0.1765 1.2931 0.7454 0.218 Uiso 1 1 calc R . .
H20C H 0.1654 1.2176 0.7690 0.218 Uiso 1 1 calc R . .
O1 O -0.08128(14) 0.75065(13) 0.79567(5) 0.0528(5) Uani 1 1 d . . .
H1P H -0.0529 0.7774 0.8116 0.079 Uiso 1 1 d R . .
O2 O -0.20046(13) 0.76042(16) 0.75368(7) 0.0671(7) Uani 1 1 d . . .
H2P H -0.2433 0.7112 0.7491 0.101 Uiso 1 1 d R . .
O3 O 0.10026(12) 0.80191(14) 0.75579(5) 0.0507(5) Uani 1 1 d . . .
H3P H 0.1125 0.7992 0.7744 0.076 Uiso 1 1 d R . .
O4 O 0.06646(16) 0.91928(14) 0.80376(5) 0.0572(5) Uani 1 1 d . . .
H4P H 0.0477 0.9509 0.8111 0.086 Uiso 1 1 d R . .
O5 O -0.08881(17) 0.90715(17) 0.78188(7) 0.0715(7) Uani 1 1 d . . .
H5P H -0.1317 0.8577 0.7776 0.107 Uiso 1 1 d R . .
O6 O 0.17671(15) 0.94975(19) 0.69869(6) 0.0730(7) Uani 1 1 d . . .
H6P H 0.2163 1.0006 0.6940 0.109 Uiso 1 1 d R . .
O7 O 0.09952(17) 1.02399(15) 0.70725(5) 0.0663(6) Uani 1 1 d . . .
O8 O 0.16485(17) 1.07382(13) 0.75489(5) 0.0635(6) Uani 1 1 d . . .
C1A C 0.50466(16) 0.69324(16) 0.76331(6) 0.0354(5) Uani 1 1 d . . .
C2A C 0.60375(18) 0.76358(18) 0.75774(7) 0.0460(6) Uani 1 1 d . . .
H2A1 H 0.6382 0.7378 0.7670 0.055 Uiso 1 1 calc R . .
C3A C 0.61550(19) 0.7616(2) 0.72216(8) 0.0524(7) Uani 1 1 d . . .
H3A1 H 0.6783 0.7866 0.7166 0.063 Uiso 1 1 calc R . .
H3A2 H 0.5917 0.7947 0.7111 0.063 Uiso 1 1 calc R . .
C4A C 0.5614(2) 0.6613(2) 0.71434(7) 0.0501(6) Uani 1 1 d . . .
H4A1 H 0.6003 0.6355 0.7146 0.060 Uiso 1 1 calc R . .
H4A2 H 0.5349 0.6526 0.6934 0.060 Uiso 1 1 calc R . .
C5A C 0.48708(17) 0.61577(16) 0.73971(6) 0.0386(5) Uani 1 1 d . . .
C6A C 0.43135(15) 0.71529(15) 0.75235(5) 0.0313(5) Uani 1 1 d . . .
C7A C 0.33666(16) 0.64882(16) 0.76648(5) 0.0335(5) Uani 1 1 d . . .
C8A C 0.32114(17) 0.55462(16) 0.75404(6) 0.0371(5) Uani 1 1 d . . .
C9A C 0.39099(16) 0.58344(15) 0.72646(6) 0.0351(5) Uani 1 1 d . . .
C10A C 0.40105(16) 0.67615(16) 0.71837(5) 0.0332(5) Uani 1 1 d . . .
H10A H 0.4461 0.7093 0.7020 0.040 Uiso 1 1 calc R . .
C11A C 0.31171(16) 0.67478(16) 0.71310(5) 0.0329(5) Uani 1 1 d . . .
C12A C 0.27497(17) 0.67369(18) 0.74728(6) 0.0378(5) Uani 1 1 d . . .
C13A C 0.18464(17) 0.53823(18) 0.72504(6) 0.0424(6) Uani 1 1 d . . .
C14A C 0.22483(18) 0.49108(18) 0.74401(7) 0.0442(6) Uani 1 1 d . . .
H14C H 0.1885 0.4641 0.7628 0.053 Uiso 1 1 calc R . .
H14D H 0.2229 0.4432 0.7312 0.053 Uiso 1 1 calc R . .
C15A C 0.6418(2) 0.8561(2) 0.77265(9) 0.0621(8) Uani 1 1 d . . .
H15D H 0.7051 0.8813 0.7761 0.093 Uiso 1 1 calc R . .
H15E H 0.6124 0.8510 0.7926 0.093 Uiso 1 1 calc R . .
H15F H 0.6320 0.8944 0.7587 0.093 Uiso 1 1 calc R . .
C16A C 0.3674(2) 0.51407(19) 0.70035(7) 0.0468(6) Uani 1 1 d . . .
H16D H 0.3120 0.5015 0.6905 0.070 Uiso 1 1 calc R . .
H16E H 0.3610 0.4598 0.7093 0.070 Uiso 1 1 calc R . .
H16F H 0.4144 0.5370 0.6847 0.070 Uiso 1 1 calc R . .
C17A C 0.2730(2) 0.7572(2) 0.75783(7) 0.0512(7) Uani 1 1 d . . .
H17D H 0.2163 0.7516 0.7521 0.077 Uiso 1 1 calc R . .
H17E H 0.3207 0.8091 0.7476 0.077 Uiso 1 1 calc R . .
H17F H 0.2806 0.7637 0.7805 0.077 Uiso 1 1 calc R . .
C18A C 0.0906(2) 0.4770(2) 0.71193(8) 0.0631(8) Uani 1 1 d . . .
H18A H 0.0519 0.4416 0.7296 0.076 Uiso 1 1 calc R . .
C19A C 0.0504(3) 0.5273(4) 0.69708(11) 0.0856(12) Uani 1 1 d . . .
H19D H 0.0604 0.5765 0.7106 0.128 Uiso 1 1 calc R . .
H19E H -0.0130 0.4878 0.6943 0.128 Uiso 1 1 calc R . .
H19F H 0.0778 0.5500 0.6768 0.128 Uiso 1 1 calc R . .
C20A C 0.0931(3) 0.4109(3) 0.68730(12) 0.0868(13) Uani 1 1 d . . .
H20D H 0.0330 0.3690 0.6806 0.130 Uiso 1 1 calc R . .
H20E H 0.1195 0.3789 0.6969 0.130 Uiso 1 1 calc R . .
H20F H 0.1282 0.4441 0.6693 0.130 Uiso 1 1 calc R . .
O1A O 0.49639(13) 0.67034(13) 0.79609(4) 0.0473(4) Uani 1 1 d . . .
H1Q H 0.4435 0.6356 0.8003 0.071 Uiso 1 1 d R . .
O2A O 0.49532(14) 0.54468(13) 0.75355(5) 0.0512(5) Uani 1 1 d . . .
H2Q H 0.5315 0.5761 0.7676 0.077 Uiso 1 1 d R . .
O3A O 0.45601(12) 0.80627(11) 0.75588(4) 0.0400(4) Uani 1 1 d . . .
H3Q H 0.4955 0.8367 0.7430 0.060 Uiso 1 1 d R . .
O4A O 0.32805(14) 0.65247(14) 0.79951(4) 0.0482(4) Uani 1 1 d . . .
H4Q H 0.2762 0.6170 0.8048 0.072 Uiso 1 1 d R . .
O5A O 0.34217(14) 0.50988(13) 0.77847(5) 0.0489(4) Uani 1 1 d . . .
H5Q H 0.3943 0.5214 0.7765 0.073 Uiso 1 1 d R . .
O6A O 0.32553(13) 0.74406(12) 0.69329(4) 0.0425(4) Uani 1 1 d . . .
H6Q H 0.2771 0.7399 0.6889 0.064 Uiso 1 1 d R . .
O7A O 0.24280(11) 0.59095(12) 0.70001(4) 0.0393(4) Uani 1 1 d . . .
O8A O 0.18388(12) 0.60213(14) 0.74637(4) 0.0450(4) Uani 1 1 d . . .
C1B C 0.25001(16) 0.68218(15) 0.56645(5) 0.0342(5) Uani 1 1 d . . .
C2B C 0.15193(18) 0.65670(18) 0.57297(6) 0.0432(6) Uani 1 1 d . . .
H2B H 0.1153 0.5959 0.5644 0.052 Uiso 1 1 calc R . .
C3B C 0.14307(19) 0.6461(2) 0.60878(7) 0.0503(6) Uani 1 1 d . . .
H3B1 H 0.0807 0.6098 0.6151 0.060 Uiso 1 1 calc R . .
H3B2 H 0.1689 0.7040 0.6193 0.060 Uiso 1 1 calc R . .
C4B C 0.19556(19) 0.59901(19) 0.61644(7) 0.0498(6) Uani 1 1 d . . .
H4B1 H 0.1555 0.5345 0.6170 0.060 Uiso 1 1 calc R . .
H4B2 H 0.2239 0.6181 0.6371 0.060 Uiso 1 1 calc R . .
C5B C 0.26801(18) 0.62357(16) 0.59042(6) 0.0387(5) Uani 1 1 d . . .
C6B C 0.32643(17) 0.77747(15) 0.57610(5) 0.0355(5) Uani 1 1 d . . .
C7B C 0.41778(18) 0.80046(18) 0.56067(6) 0.0415(6) Uani 1 1 d . . .
C8B C 0.43240(18) 0.72196(19) 0.57328(6) 0.0444(6) Uani 1 1 d . . .
C9B C 0.36502(17) 0.68580(16) 0.60220(6) 0.0387(5) Uani 1 1 d . . .
C10B C 0.35921(17) 0.77124(15) 0.60959(6) 0.0365(5) Uani 1 1 d . . .
H10B H 0.3165 0.7627 0.6265 0.044 Uiso 1 1 calc R . .
C11B C 0.45091(19) 0.85746(18) 0.61320(6) 0.0453(6) Uani 1 1 d . A .
C12B C 0.48445(19) 0.88888(19) 0.57814(7) 0.0490(7) Uani 1 1 d . A .
C13B C 0.5747(2) 0.8447(2) 0.59985(8) 0.0606(8) Uani 1 1 d . A .
C14B C 0.5301(2) 0.7540(2) 0.58264(8) 0.0568(7) Uani 1 1 d . . .
H14E H 0.5315 0.7094 0.5963 0.068 Uiso 1 1 calc R . .
H14F H 0.5642 0.7590 0.5637 0.068 Uiso 1 1 calc R . .
C15B C 0.1148(2) 0.7119(3) 0.55785(9) 0.0609(8) Uani 1 1 d . . .
H15G H 0.0505 0.6766 0.5568 0.091 Uiso 1 1 calc R . .
H15H H 0.1387 0.7293 0.5368 0.091 Uiso 1 1 calc R . .
H15I H 0.1319 0.7647 0.5704 0.091 Uiso 1 1 calc R . .
C16B C 0.3902(2) 0.6424(2) 0.62881(7) 0.0525(7) Uani 1 1 d . . .
H16G H 0.4448 0.6868 0.6387 0.079 Uiso 1 1 calc R . .
H16H H 0.3986 0.5954 0.6202 0.079 Uiso 1 1 calc R . .
H16I H 0.3429 0.6175 0.6443 0.079 Uiso 1 1 calc R . .
C17B C 0.4875(3) 0.9742(2) 0.56679(9) 0.0738(11) Uani 1 1 d . . .
H17G H 0.5459 1.0248 0.5709 0.111 Uiso 1 1 calc R . .
H17H H 0.4429 0.9817 0.5779 0.111 Uiso 1 1 calc R . .
H17I H 0.4755 0.9699 0.5444 0.111 Uiso 1 1 calc R . .
C18B C 0.6695(3) 0.8777(4) 0.61184(11) 0.0919(14) Uani 1 1 d . . .
H18G H 0.6919 0.9366 0.6218 0.110 Uiso 0.301(11) 1 calc PR A 1
H18H H 0.7069 0.8814 0.5937 0.110 Uiso 0.699(11) 1 d PR A 2
C19' C 0.7290(8) 0.8873(13) 0.5847(4) 0.092(6) Uani 0.301(11) 1 d P A 1
H19G H 0.7278 0.9281 0.5694 0.138 Uiso 0.301(11) 1 calc PR A 1
H19H H 0.7083 0.8298 0.5750 0.138 Uiso 0.301(11) 1 calc PR A 1
H19I H 0.7893 0.9104 0.5923 0.138 Uiso 0.301(11) 1 calc PR A 1
C19B C 0.7118(5) 0.9609(6) 0.6288(2) 0.114(3) Uani 0.699(11) 1 d P A 2
H19S H 0.6949 1.0013 0.6194 0.171 Uiso 0.699(11) 1 calc PR A 2
H19R H 0.7758 0.9869 0.6277 0.171 Uiso 0.699(11) 1 calc PR A 2
H19T H 0.6929 0.9503 0.6506 0.171 Uiso 0.699(11) 1 calc PR A 2
C20B C 0.6714(5) 0.8141(6) 0.63601(19) 0.161(4) Uani 1 1 d . A .
H20G H 0.7298 0.8195 0.6361 0.242 Uiso 1 1 calc R . .
H20H H 0.6269 0.7536 0.6307 0.242 Uiso 1 1 calc R . .
H20I H 0.6588 0.8287 0.6567 0.242 Uiso 1 1 calc R . .
O1B O 0.25738(14) 0.66574(14) 0.53362(4) 0.0502(5) Uani 1 1 d . . .
H1R H 0.2730 0.6318 0.5260 0.075 Uiso 1 1 d R . .
O2B O 0.26037(15) 0.54461(13) 0.57655(5) 0.0536(5) Uani 1 1 d . . .
H2R H 0.2076 0.5097 0.5721 0.080 Uiso 1 1 d R . .
O3B O 0.30315(14) 0.84541(12) 0.57312(4) 0.0462(4) Uani 1 1 d . . .
H3R H 0.3069 0.8604 0.5544 0.069 Uiso 1 1 d R . .
O4B O 0.42444(14) 0.81122(16) 0.52743(4) 0.0564(5) Uani 1 1 d . . .
H4R H 0.3894 0.7635 0.5189 0.085 Uiso 1 1 d R . .
O5B O 0.41264(16) 0.65605(16) 0.54936(5) 0.0599(5) Uani 1 1 d . . .
H5R H 0.3663 0.6098 0.5541 0.090 Uiso 1 1 d R . .
O6B O 0.44343(15) 0.91825(13) 0.63239(5) 0.0558(5) Uani 1 1 d . . .
H6R H 0.4413 0.9084 0.6515 0.084 Uiso 1 1 d R . .
O7B O 0.51992(13) 0.84326(14) 0.62563(5) 0.0524(5) Uani 1 1 d . . .
O8B O 0.57415(14) 0.90656(16) 0.57805(5) 0.0624(6) Uani 1 1 d . . .
O1W O -0.14839(18) 0.63008(17) 0.84747(6) 0.0732(7) Uani 1 1 d . . .
H1WB H -0.1286 0.6460 0.8287 0.110 Uiso 1 1 d R . .
H1WA H -0.1905 0.6419 0.8500 0.110 Uiso 1 1 d R . .
O2W O -0.33014(12) 0.58679(12) 0.77277(5) 0.0479(5) Uani 1 1 d . . .
H2WA H -0.3622 0.5778 0.7563 0.072 Uiso 1 1 d R . .
H2WB H -0.3621 0.5606 0.7890 0.072 Uiso 1 1 d R . .
O3W O 0.41175(18) 1.08302(17) 0.50476(6) 0.0726(7) Uani 1 1 d . . .
H3WA H 0.4581 1.1349 0.5036 0.109 Uiso 1 1 d R . .
H3WB H 0.3940 1.0763 0.5239 0.109 Uiso 1 1 d R . .
O4W O 0.28272(19) 0.90114(16) 0.51190(5) 0.0655(6) Uani 1 1 d . . .
H4WA H 0.3257 0.9166 0.4988 0.098 Uiso 1 1 d R . .
H4WB H 0.2997 0.9524 0.5204 0.098 Uiso 1 1 d R . .
O5W O -0.1449(3) 0.4638(3) 0.85128(12) 0.1356(16) Uani 1 1 d . . .
H5WA H -0.1675 0.4930 0.8429 0.203 Uiso 1 1 d R . .
H5WB H -0.1408 0.4728 0.8712 0.203 Uiso 1 1 d R . .
O6W O 0.1856(2) 0.7787(2) 0.68698(8) 0.0941(9) Uani 1 1 d . . .
H6WA H 0.1673 0.8020 0.7008 0.141 Uiso 1 1 d R . .
H6WB H 0.2089 0.8161 0.6718 0.141 Uiso 1 1 d R . .
O7W O 0.4606(2) 0.86615(18) 0.81921(6) 0.0808(8) Uani 1 1 d . . .
H7WA H 0.4710 0.8638 0.7996 0.121 Uiso 1 1 d R . .
H7WB H 0.4243 0.8124 0.8249 0.121 Uiso 1 1 d R . .
O8W O 0.5085(2) 0.91395(16) 0.69819(6) 0.0765(7) Uani 1 1 d . . .
H8WA H 0.5022 0.9583 0.6930 0.115 Uiso 1 1 d R . .
H8WB H 0.5133 0.8905 0.6810 0.115 Uiso 1 1 d R . .
O9W O 0.2674(3) 0.9065(2) 0.63298(8) 0.0930(9) Uani 1 1 d . . .
H9WA H 0.2777 0.9331 0.6151 0.139 Uiso 1 1 d R . .
H9WB H 0.3140 0.9355 0.6445 0.139 Uiso 1 1 d R . .

loop_
_atom_site_aniso_label
_atom_site_aniso_U_11
_atom_site_aniso_U_22
_atom_site_aniso_U_33
_atom_site_aniso_U_23
_atom_site_aniso_U_13
_atom_site_aniso_U_12
C1 0.0329(12) 0.0328(12) 0.0559(15) 0.0011(10) 0.0055(11) 0.0137(10)
C2 0.0365(13) 0.0318(13) 0.0788(19) 0.0028(12) 0.0080(13) 0.0134(11)
C3 0.0526(18) 0.0426(16) 0.091(2) -0.0187(16) -0.0006(17) 0.0111(14)
C4 0.0417(16) 0.0576(19) 0.074(2) -0.0059(16) -0.0107(14) 0.0073(14)
C5 0.0266(12) 0.0413(14) 0.0700(18) 0.0037(13) -0.0005(11) 0.0114(11)
C6 0.0273(11) 0.0327(12) 0.0520(14) -0.0010(10) 0.0008(10) 0.0107(10)
C7 0.0425(14) 0.0306(12) 0.0438(13) 0.0029(10) -0.0014(10) 0.0117(11)
C8 0.0476(15) 0.0361(14) 0.0687(18) 0.0040(12) 0.0022(13) 0.0207(12)
C9 0.0331(13) 0.0378(13) 0.0629(16) 0.0064(12) -0.0028(11) 0.0111(11)
C10 0.0345(13) 0.0427(14) 0.0476(14) 0.0006(11) -0.0040(11) 0.0081(11)
C11 0.0388(14) 0.0438(15) 0.0497(14) 0.0075(12) -0.0002(11) 0.0032(12)
C12 0.0388(14) 0.0339(13) 0.0532(15) 0.0055(11) -0.0086(11) 0.0046(11)
C13 0.070(2) 0.0372(15) 0.077(2) 0.0146(14) -0.0115(17) 0.0148(15)
C14 0.069(2) 0.0408(17) 0.102(3) 0.0127(16) -0.0038(19) 0.0282(16)
C15 0.0580(19) 0.0373(15) 0.113(3) 0.0051(16) 0.0097(18) 0.0258(15)
C16 0.0544(19) 0.062(2) 0.102(3) 0.0257(19) -0.0203(18) 0.0175(16)
C17 0.0341(14) 0.0558(18) 0.088(2) 0.0125(16) -0.0173(15) 0.0034(14)
C18 0.097(3) 0.0432(19) 0.111(3) 0.027(2) -0.015(3) 0.0181(19)
C19 0.105(4) 0.060(2) 0.104(3) 0.039(2) -0.016(3) -0.001(2)
C20 0.162(7) 0.045(2) 0.213(8) 0.019(3) 0.020(5) 0.040(3)
O1 0.0522(11) 0.0467(10) 0.0543(11) 0.0090(8) 0.0116(9) 0.0208(9)
O2 0.0295(10) 0.0533(12) 0.115(2) 0.0136(12) 0.0062(11) 0.0177(9)
O3 0.0300(9) 0.0474(10) 0.0727(13) -0.0010(9) -0.0008(8) 0.0177(8)
O4 0.0717(14) 0.0459(11) 0.0453(10) -0.0012(8) -0.0016(9) 0.0228(10)
O5 0.0662(14) 0.0574(13) 0.0982(18) 0.0127(12) 0.0257(13) 0.0364(12)
O6 0.0411(11) 0.0802(16) 0.0649(14) 0.0062(12) 0.0115(10) 0.0058(11)
O7 0.0648(14) 0.0469(11) 0.0576(12) 0.0156(10) -0.0137(10) 0.0058(10)
O8 0.0685(14) 0.0322(10) 0.0652(12) 0.0068(9) -0.0153(11) 0.0066(10)
C1A 0.0350(12) 0.0331(12) 0.0401(12) -0.0006(9) -0.0092(9) 0.0186(10)
C2A 0.0353(13) 0.0385(14) 0.0629(16) 0.0044(11) -0.0061(11) 0.0174(11)
C3A 0.0346(13) 0.0552(17) 0.0652(17) 0.0091(14) 0.0014(12) 0.0207(12)
C4A 0.0459(15) 0.0602(18) 0.0573(16) 0.0018(13) 0.0024(13) 0.0363(14)
C5A 0.0421(13) 0.0331(12) 0.0494(13) -0.0003(10) -0.0034(11) 0.0254(11)
C6A 0.0327(11) 0.0280(11) 0.0378(11) -0.0005(9) -0.0030(9) 0.0185(9)
C7A 0.0351(12) 0.0353(12) 0.0320(10) -0.0002(9) -0.0029(9) 0.0190(10)
C8A 0.0413(13) 0.0299(11) 0.0408(12) 0.0046(9) -0.0038(10) 0.0184(10)
C9A 0.0398(13) 0.0293(11) 0.0417(12) -0.0020(9) -0.0055(10) 0.0213(10)
C10A 0.0374(12) 0.0333(11) 0.0338(11) 0.0010(9) -0.0005(9) 0.0215(10)
C11A 0.0345(11) 0.0316(11) 0.0358(11) -0.0017(9) -0.0055(9) 0.0190(10)
C12A 0.0341(12) 0.0466(14) 0.0387(12) -0.0021(10) -0.0023(9) 0.0246(11)
C13A 0.0352(12) 0.0431(13) 0.0453(13) -0.0003(11) -0.0053(10) 0.0169(11)
C14A 0.0417(14) 0.0357(13) 0.0501(14) 0.0045(11) -0.0046(11) 0.0155(11)
C15A 0.0444(16) 0.0416(15) 0.086(2) -0.0073(15) -0.0183(15) 0.0110(13)
C16A 0.0546(16) 0.0392(13) 0.0541(15) -0.0117(11) -0.0086(12) 0.0292(13)
C17A 0.0548(16) 0.0636(18) 0.0543(15) -0.0090(13) -0.0019(12) 0.0439(15)
C18A 0.0395(15) 0.066(2) 0.0633(18) 0.0039(15) -0.0127(13) 0.0112(15)
C19A 0.058(2) 0.113(4) 0.086(3) -0.016(2) -0.0191(19) 0.043(2)
C20A 0.075(2) 0.072(2) 0.096(3) -0.026(2) -0.043(2) 0.023(2)
O1A 0.0499(10) 0.0509(11) 0.0411(9) 0.0019(8) -0.0119(8) 0.0251(9)
O2A 0.0551(11) 0.0431(10) 0.0689(12) -0.0018(9) -0.0142(10) 0.0348(9)
O3A 0.0448(10) 0.0282(8) 0.0487(9) 0.0003(7) -0.0001(7) 0.0195(7)
O4A 0.0515(11) 0.0634(12) 0.0311(8) 0.0011(8) 0.0008(7) 0.0299(9)
O5A 0.0514(11) 0.0435(10) 0.0534(10) 0.0122(8) -0.0094(8) 0.0250(9)
O6A 0.0479(10) 0.0453(10) 0.0444(9) 0.0072(7) -0.0028(7) 0.0307(8)
O7A 0.0378(9) 0.0415(9) 0.0367(8) -0.0023(7) -0.0069(7) 0.0184(7)
O8A 0.0339(9) 0.0572(11) 0.0437(9) -0.0003(8) -0.0007(7) 0.0225(8)
C1B 0.0362(12) 0.0308(11) 0.0348(11) -0.0058(9) -0.0046(9) 0.0162(10)
C2B 0.0369(13) 0.0402(13) 0.0512(14) -0.0074(11) -0.0034(11) 0.0183(11)
C3B 0.0379(14) 0.0487(15) 0.0526(15) -0.0051(12) 0.0044(11) 0.0128(12)
C4B 0.0450(15) 0.0387(14) 0.0518(15) 0.0049(11) 0.0010(12) 0.0104(12)
C5B 0.0440(14) 0.0278(11) 0.0438(12) -0.0044(9) -0.0078(10) 0.0176(10)
C6B 0.0400(13) 0.0263(11) 0.0369(11) -0.0001(9) -0.0015(10) 0.0142(10)
C7B 0.0419(14) 0.0436(14) 0.0322(11) 0.0038(10) -0.0015(10) 0.0163(11)
C8B 0.0413(14) 0.0467(14) 0.0455(13) -0.0091(11) -0.0062(11) 0.0222(12)
C9B 0.0378(13) 0.0327(12) 0.0426(12) -0.0006(10) -0.0056(10) 0.0153(10)
C10B 0.0407(13) 0.0253(11) 0.0353(11) 0.0012(9) -0.0010(9) 0.0103(10)
C11B 0.0450(14) 0.0336(12) 0.0435(13) 0.0011(10) -0.0050(11) 0.0092(11)
C12B 0.0416(14) 0.0380(14) 0.0469(14) 0.0065(11) -0.0013(11) 0.0045(12)
C13B 0.0383(15) 0.069(2) 0.0576(17) -0.0015(15) -0.0067(13) 0.0144(14)
C14B 0.0415(15) 0.073(2) 0.0573(16) -0.0077(14) -0.0057(12) 0.0299(15)
C15B 0.0491(17) 0.071(2) 0.074(2) -0.0099(16) -0.0132(15) 0.0378(16)
C16B 0.0559(16) 0.0493(15) 0.0525(15) 0.0053(12) -0.0108(13) 0.0265(14)
C17B 0.084(2) 0.0402(16) 0.0645(19) 0.0175(14) 0.0011(18) 0.0069(17)
C18B 0.0404(18) 0.115(4) 0.091(3) -0.004(3) -0.0182(18) 0.016(2)
C19' 0.040(6) 0.115(12) 0.091(10) -0.004(8) -0.018(6) 0.016(7)
C19B 0.076(4) 0.099(5) 0.134(7) -0.023(5) -0.041(4) 0.019(4)
C20B 0.098(4) 0.193(8) 0.158(6) 0.041(6) -0.055(4) 0.047(5)
O1B 0.0542(11) 0.0609(12) 0.0385(9) -0.0143(8) -0.0066(8) 0.0310(10)
O2B 0.0551(12) 0.0301(9) 0.0750(13) -0.0131(9) -0.0163(10) 0.0208(9)
O3B 0.0613(12) 0.0341(9) 0.0473(10) 0.0044(7) 0.0017(9) 0.0269(9)
O4B 0.0531(11) 0.0706(13) 0.0333(9) 0.0055(9) 0.0024(8) 0.0218(10)
O5B 0.0589(12) 0.0635(13) 0.0623(12) -0.0217(10) -0.0080(10) 0.0343(11)
O6B 0.0661(13) 0.0362(10) 0.0482(10) -0.0114(8) -0.0082(9) 0.0129(9)
O7B 0.0439(10) 0.0521(11) 0.0472(10) -0.0011(8) -0.0103(8) 0.0135(9)
O8B 0.0406(11) 0.0583(13) 0.0601(12) 0.0115(10) -0.0005(9) 0.0035(9)
O1W 0.0726(16) 0.0650(14) 0.0749(15) 0.0181(12) 0.0183(12) 0.0290(12)
O2W 0.0440(10) 0.0396(10) 0.0611(12) -0.0014(8) -0.0026(8) 0.0216(8)
O3W 0.0790(17) 0.0705(15) 0.0608(14) 0.0045(11) 0.0054(11) 0.0318(13)
O4W 0.0963(18) 0.0617(13) 0.0515(11) -0.0055(10) 0.0092(11) 0.0494(13)
O5W 0.167(4) 0.105(3) 0.151(4) 0.033(3) 0.054(3) 0.079(3)
O6W 0.101(2) 0.100(2) 0.113(2) 0.0042(18) -0.0158(18) 0.074(2)
O7W 0.131(3) 0.0677(15) 0.0559(12) 0.0166(11) 0.0074(14) 0.0592(17)
O8W 0.107(2) 0.0514(13) 0.0617(13) 0.0009(10) -0.0069(13) 0.0322(14)
O9W 0.114(2) 0.102(2) 0.093(2) 0.0127(17) 0.0084(18) 0.077(2)

loop_
_atom_type_symbol
_atom_type_description
_atom_type_scat_dispersion_real
_atom_type_scat_dispersion_imag
_atom_type_scat_source
C C 0.0181 0.0091 'International Tables Vol C Tables 4.2.6.8 and 6.1.1.4'
H H 0.0000 0.0000 'International Tables Vol C Tables 4.2.6.8 and 6.1.1.4'
O O 0.0492 0.0322 'International Tables Vol C Tables 4.2.6.8 and 6.1.1.4'

loop_
_geom_angle_atom_site_label_1
_geom_angle_atom_site_label_2
_geom_angle_atom_site_label_3
_geom_angle
O1 C1 C2 106.6(2)
O1 C1 C6 111.8(2)
C2 C1 C6 118.0(2)
O1 C1 C5 115.5(2)
C2 C1 C5 104.0(2)
C6 C1 C5 101.0(2)
C3 C2 C15 116.9(3)
C3 C2 C1 103.6(2)
C15 C2 C1 119.0(3)
C3 C2 H2 105.3
C15 C2 H2 105.3
C1 C2 H2 105.3
C2 C3 C4 103.5(3)
C2 C3 H3A 111.1
C4 C3 H3A 111.1
C2 C3 H3B 111.1
C4 C3 H3B 111.1
H3A C3 H3B 109.0
C3 C4 C5 107.4(3)
C3 C4 H4A 110.2
C5 C4 H4A 110.2
C3 C4 H4B 110.2
C5 C4 H4B 110.2
H4A C4 H4B 108.5
O2 C5 C4 109.6(2)
O2 C5 C1 113.8(2)
C4 C5 C1 104.7(2)
O2 C5 C9 110.4(2)
C4 C5 C9 113.7(3)
C1 C5 C9 104.6(2)
O3 C6 C10 112.7(2)
O3 C6 C1 115.0(2)
C10 C6 C1 107.7(2)
O3 C6 C7 115.1(2)
C10 C6 C7 91.7(2)
C1 C6 C7 112.1(2)
O4 C7 C12 113.4(2)
O4 C7 C6 116.4(2)
C12 C7 C6 101.7(2)
O4 C7 C8 113.6(2)
C12 C7 C8 109.0(2)
C6 C7 C8 101.5(2)
O5 C8 C14 106.1(3)
O5 C8 C9 111.8(3)
C14 C8 C9 114.3(3)
O5 C8 C7 111.3(2)
C14 C8 C7 111.5(3)
C9 C8 C7 102.1(2)
C16 C9 C10 120.1(3)
C16 C9 C5 111.4(2)
C10 C9 C5 99.3(2)
C16 C9 C8 115.2(3)
C10 C9 C8 99.2(2)
C5 C9 C8 110.0(2)
C11 C10 C6 105.1(2)
C11 C10 C9 114.0(3)
C6 C10 C9 94.9(2)
C11 C10 H10 113.7
C6 C10 H10 113.7
C9 C10 H10 113.7
O6 C11 O7 108.9(2)
O6 C11 C10 110.7(3)
O7 C11 C10 113.2(3)
O6 C11 C12 116.1(3)
O7 C11 C12 103.0(2)
C10 C11 C12 104.9(2)
O8 C12 C17 106.3(2)
O8 C12 C7 113.2(3)
C17 C12 C7 115.1(2)
O8 C12 C11 104.1(2)
C17 C12 C11 118.5(3)
C7 C12 C11 99.3(2)
O8 C13 O7 103.9(3)
O8 C13 C14 107.2(3)
O7 C13 C14 110.1(3)
O8 C13 C18 111.4(3)
O7 C13 C18 108.3(3)
C14 C13 C18 115.3(4)
C13 C14 C8 113.8(3)
C13 C14 H14A 108.8
C8 C14 H14A 108.8
C13 C14 H14B 108.8
C8 C14 H14B 108.8
H14A C14 H14B 107.7
C2 C15 H15A 109.5
C2 C15 H15B 109.5
H15A C15 H15B 109.5
C2 C15 H15C 109.5
H15A C15 H15C 109.5
H15B C15 H15C 109.5
C9 C16 H16A 109.5
C9 C16 H16B 109.5
H16A C16 H16B 109.5
C9 C16 H16C 109.5
H16A C16 H16C 109.5
H16B C16 H16C 109.5
C12 C17 H17A 109.5
C12 C17 H17B 109.5
H17A C17 H17B 109.5
C12 C17 H17C 109.5
H17A C17 H17C 109.5
H17B C17 H17C 109.5
C13 C18 C20 110.3(4)
C13 C18 C19 111.3(4)
C20 C18 C19 110.3(5)
C13 C18 H18 108.3
C20 C18 H18 108.3
C19 C18 H18 108.3
C18 C19 H19A 109.5
C18 C19 H19B 109.5
H19A C19 H19B 109.5
C18 C19 H19C 109.5
H19A C19 H19C 109.5
H19B C19 H19C 109.5
C18 C20 H20A 109.5
C18 C20 H20B 109.5
H20A C20 H20B 109.5
C18 C20 H20C 109.5
H20A C20 H20C 109.5
H20B C20 H20C 109.5
C1 O1 H1P 136.6
C5 O2 H2P 109.5
C6 O3 H3P 109.5
C7 O4 H4P 109.1
C8 O5 H5P 109.4
C11 O6 H6P 109.4
C11 O7 C13 107.9(2)
C13 O8 C12 104.3(2)
O1A C1A C2A 106.5(2)
O1A C1A C6A 111.95(19)
C2A C1A C6A 118.5(2)
O1A C1A C5A 115.5(2)
C2A C1A C5A 103.9(2)
C6A C1A C5A 100.59(18)
C3A C2A C15A 116.1(3)
C3A C2A C1A 104.0(2)
C15A C2A C1A 119.3(3)
C3A C2A H2A1 105.5
C15A C2A H2A1 105.5
C1A C2A H2A1 105.5
C2A C3A C4A 103.0(2)
C2A C3A H3A1 111.2
C4A C3A H3A1 111.2
C2A C3A H3A2 111.2
C4A C3A H3A2 111.2
H3A1 C3A H3A2 109.1
C3A C4A C5A 107.8(2)
C3A C4A H4A1 110.2
C5A C4A H4A1 110.2
C3A C4A H4A2 110.2
C5A C4A H4A2 110.2
H4A1 C4A H4A2 108.5
O2A C5A C4A 107.8(2)
O2A C5A C9A 112.5(2)
C4A C5A C9A 113.2(2)
O2A C5A C1A 114.3(2)
C4A C5A C1A 104.4(2)
C9A C5A C1A 104.46(18)
O3A C6A C10A 115.28(18)
O3A C6A C1A 114.09(19)
C10A C6A C1A 107.70(18)
O3A C6A C7A 113.34(18)
C10A C6A C7A 91.86(17)
C1A C6A C7A 112.51(18)
O4A C7A C12A 113.66(19)
O4A C7A C6A 116.00(19)
C12A C7A C6A 101.85(18)
O4A C7A C8A 113.80(19)
C12A C7A C8A 108.58(19)
C6A C7A C8A 101.65(18)
O5A C8A C14A 106.9(2)
O5A C8A C9A 110.1(2)
C14A C8A C9A 114.2(2)
O5A C8A C7A 110.52(19)
C14A C8A C7A 113.0(2)
C9A C8A C7A 102.14(18)
C16A C9A C10A 119.7(2)
C16A C9A C5A 110.9(2)
C10A C9A C5A 99.10(18)
C16A C9A C8A 115.3(2)
C10A C9A C8A 99.33(18)
C5A C9A C8A 110.89(19)
C11A C10A C9A 114.7(2)
C11A C10A C6A 104.76(18)
C9A C10A C6A 94.80(17)
C11A C10A H10A 113.6
C9A C10A H10A 113.6
C6A C10A H10A 113.6
O6A C11A O7A 109.54(18)
O6A C11A C10A 109.6(2)
O7A C11A C10A 112.65(18)
O6A C11A C12A 117.49(19)
O7A C11A C12A 102.36(19)
C10A C11A C12A 105.10(18)
O8A C12A C17A 106.8(2)
O8A C12A C7A 112.5(2)
C17A C12A C7A 116.7(2)
O8A C12A C11A 104.31(19)
C17A C12A C11A 117.1(2)
C7A C12A C11A 98.88(18)
O7A C13A O8A 104.5(2)
O7A C13A C18A 109.7(2)
O8A C13A C18A 110.2(2)
O7A C13A C14A 111.4(2)
O8A C13A C14A 105.1(2)
C18A C13A C14A 115.3(2)
C8A C14A C13A 112.6(2)
C8A C14A H14C 109.1
C13A C14A H14C 109.1
C8A C14A H14D 109.1
C13A C14A H14D 109.1
H14C C14A H14D 107.8
C2A C15A H15D 109.5
C2A C15A H15E 109.5
H15D C15A H15E 109.5
C2A C15A H15F 109.5
H15D C15A H15F 109.5
H15E C15A H15F 109.5
C9A C16A H16D 109.5
C9A C16A H16E 109.5
H16D C16A H16E 109.5
C9A C16A H16F 109.5
H16D C16A H16F 109.5
H16E C16A H16F 109.5
C12A C17A H17D 109.5
C12A C17A H17E 109.5
H17D C17A H17E 109.5
C12A C17A H17F 109.5
H17D C17A H17F 109.5
H17E C17A H17F 109.5
C19A C18A C13A 113.1(3)
C19A C18A C20A 109.6(3)
C13A C18A C20A 109.8(3)
C19A C18A H18A 108.1
C13A C18A H18A 108.1
C20A C18A H18A 108.1
C18A C19A H19D 109.5
C18A C19A H19E 109.5
H19D C19A H19E 109.5
C18A C19A H19F 109.5
H19D C19A H19F 109.5
H19E C19A H19F 109.5
C18A C20A H20D 109.5
C18A C20A H20E 109.5
H20D C20A H20E 109.5
C18A C20A H20F 109.5
H20D C20A H20F 109.5
H20E C20A H20F 109.5
C1A O1A H1Q 109.4
C5A O2A H2Q 95.5
C6A O3A H3Q 109.4
C7A O4A H4Q 109.6
C8A O5A H5Q 109.6
C11A O6A H6Q 109.5
C13A O7A C11A 108.57(18)
C13A O8A C12A 104.62(19)
O1B C1B C2B 107.98(19)
O1B C1B C6B 110.42(19)
C2B C1B C6B 118.7(2)
O1B C1B C5B 115.5(2)
C2B C1B C5B 104.1(2)
C6B C1B C5B 100.10(18)
C3B C2B C15B 116.3(2)
C3B C2B C1B 103.9(2)
C15B C2B C1B 119.3(2)
C3B C2B H2B 105.4
C15B C2B H2B 105.4
C1B C2B H2B 105.4
C2B C3B C4B 103.0(2)
C2B C3B H3B1 111.2
C4B C3B H3B1 111.2
C2B C3B H3B2 111.2
C4B C3B H3B2 111.2
H3B1 C3B H3B2 109.1
C3B C4B C5B 108.4(2)
C3B C4B H4B1 110.0
C5B C4B H4B1 110.0
C3B C4B H4B2 110.0
C5B C4B H4B2 110.0
H4B1 C4B H4B2 108.4
O2B C5B C9B 110.2(2)
O2B C5B C4B 110.6(2)
C9B C5B C4B 113.8(2)
O2B C5B C1B 113.4(2)
C9B C5B C1B 104.72(19)
C4B C5B C1B 103.9(2)
O3B C6B C10B 113.69(19)
O3B C6B C1B 114.0(2)
C10B C6B C1B 108.11(18)
O3B C6B C7B 114.8(2)
C10B C6B C7B 92.39(19)
C1B C6B C7B 111.83(19)
O4B C7B C12B 111.7(2)
O4B C7B C6B 116.9(2)
C12B C7B C6B 102.0(2)
O4B C7B C8B 114.1(2)
C12B C7B C8B 108.7(2)
C6B C7B C8B 102.35(19)
O5B C8B C14B 104.5(2)
O5B C8B C9B 113.3(2)
C14B C8B C9B 113.5(2)
O5B C8B C7B 111.4(2)
C14B C8B C7B 113.1(2)
C9B C8B C7B 101.3(2)
C16B C9B C5B 111.7(2)
C16B C9B C10B 119.0(2)
C5B C9B C10B 99.30(19)
C16B C9B C8B 115.3(2)
C5B C9B C8B 110.5(2)
C10B C9B C8B 99.42(19)
C11B C10B C6B 104.90(19)
C11B C10B C9B 114.3(2)
C6B C10B C9B 94.65(18)
C11B C10B H10B 113.7
C6B C10B H10B 113.7
C9B C10B H10B 113.7
O6B C11B O7B 108.4(2)
O6B C11B C10B 110.5(2)
O7B C11B C10B 114.3(2)
O6B C11B C12B 116.5(2)
O7B C11B C12B 102.1(2)
C10B C11B C12B 105.1(2)
O8B C12B C17B 106.5(3)
O8B C12B C7B 113.6(3)
C17B C12B C7B 116.6(3)
O8B C12B C11B 104.4(2)
C17B C12B C11B 117.1(3)
C7B C12B C11B 98.2(2)
O8B C13B O7B 104.7(3)
O8B C13B C18B 110.2(3)
O7B C13B C18B 109.2(3)
O8B C13B C14B 105.7(3)
O7B C13B C14B 110.5(2)
C18B C13B C14B 115.8(4)
C13B C14B C8B 112.9(3)
C13B C14B H14E 109.0
C8B C14B H14E 109.0
C13B C14B H14F 109.0
C8B C14B H14F 109.0
H14E C14B H14F 107.8
C2B C15B H15G 109.5
C2B C15B H15H 109.5
H15G C15B H15H 109.5
C2B C15B H15I 109.5
H15G C15B H15I 109.5
H15H C15B H15I 109.5
C9B C16B H16G 109.5
C9B C16B H16H 109.5
H16G C16B H16H 109.5
C9B C16B H16I 109.5
H16G C16B H16I 109.5
H16H C16B H16I 109.5
C12B C17B H17G 109.5
C12B C17B H17H 109.5
H17G C17B H17H 109.5
C12B C17B H17I 109.5
H17G C17B H17I 109.5
H17H C17B H17I 109.5
C19B C18B C19' 107.1(8)
C19B C18B C20B 101.8(6)
C19' C18B C20B 109.7(9)
C19B C18B C13B 116.9(6)
C19' C18B C13B 109.6(6)
C20B C18B C13B 111.3(4)
C19B C18B H18G 8.7
C19' C18B H18G 108.7
C20B C18B H18G 108.7
C13B C18B H18G 108.7
C19B C18B H18H 109.6
C19' C18B H18H 2.5
C20B C18B H18H 108.8
C13B C18B H18H 108.1
H18G C18B H18H 111.2
C18B C19' H18H 4.8
C18B C19' H19G 109.5
H18H C19' H19G 111.1
C18B C19' H19H 109.5
H18H C19' H19H 104.7
H19G C19' H19H 109.5
C18B C19' H19I 109.5
H18H C19' H19I 112.5
H19G C19' H19I 109.5
H19H C19' H19I 109.5
C18B C19B H19S 109.5
C18B C19B H19R 109.5
H19S C19B H19R 109.5
C18B C19B H19T 109.5
H19S C19B H19T 109.5
H19R C19B H19T 109.5
C18B C20B H20G 109.5
C18B C20B H20H 109.5
H20G C20B H20H 109.5
C18B C20B H20I 109.5
H20G C20B H20I 109.5
H20H C20B H20I 109.5
C1B O1B H1R 127.9
C5B O2B H2R 109.4
C6B O3B H3R 109.4
C7B O4B H4R 109.6
C8B O5B H5R 109.3
C11B O6B H6R 115.5
C11B O7B C13B 108.4(2)
C13B O8B C12B 104.8(2)
H1WB O1W H1WA 107.0
H2WA O2W H2WB 111.7
H3WA O3W H3WB 106.4
H4WA O4W H4WB 98.7
H5WA O5W H5WB 109.0
H6WA O6W H6WB 107.6
H7WA O7W H7WB 106.3
H8WA O8W H8WB 107.0
H9WA O9W H9WB 107.8

loop_
_geom_bond_atom_site_label_1
_geom_bond_atom_site_label_2
_geom_bond_distance
C1 O1 1.419(3)
C1 C2 1.539(4)
C1 C6 1.556(3)
C1 C5 1.557(4)
C2 C3 1.509(5)
C2 C15 1.515(5)
C2 H2 0.9800
C3 C4 1.523(6)
C3 H3A 0.9700
C3 H3B 0.9700
C4 C5 1.544(5)
C4 H4A 0.9700
C4 H4B 0.9700
C5 O2 1.434(4)
C5 C9 1.559(4)
C6 O3 1.393(3)
C6 C10 1.554(4)
C6 C7 1.567(4)
C7 O4 1.399(3)
C7 C12 1.545(4)
C7 C8 1.597(4)
C8 O5 1.415(4)
C8 C14 1.526(4)
C8 C9 1.570(4)
C9 C16 1.519(4)
C9 C10 1.558(4)
C10 C11 1.542(4)
C10 H10 0.9800
C11 O6 1.381(4)
C11 O7 1.426(4)
C11 C12 1.556(4)
C12 O8 1.425(4)
C12 C17 1.545(4)
C13 O8 1.413(4)
C13 O7 1.441(5)
C13 C14 1.500(6)
C13 C18 1.521(5)
C14 H14A 0.9700
C14 H14B 0.9700
C15 H15A 0.9600
C15 H15B 0.9600
C15 H15C 0.9600
C16 H16A 0.9600
C16 H16B 0.9600
C16 H16C 0.9600
C17 H17A 0.9600
C17 H17B 0.9600
C17 H17C 0.9600
C18 C20 1.529(9)
C18 C19 1.540(8)
C18 H18 0.9800
C19 H19A 0.9600
C19 H19B 0.9600
C19 H19C 0.9600
C20 H20A 0.9600
C20 H20B 0.9600
C20 H20C 0.9600
O1 H1P 0.8234
O2 H2P 0.8200
O3 H3P 0.8200
O4 H4P 0.8200
O5 H5P 0.8200
O6 H6P 0.8199
C1A O1A 1.422(3)
C1A C2A 1.536(4)
C1A C6A 1.556(3)
C1A C5A 1.565(3)
C2A C3A 1.514(4)
C2A C15A 1.519(4)
C2A H2A1 0.9800
C3A C4A 1.530(4)
C3A H3A1 0.9700
C3A H3A2 0.9700
C4A C5A 1.544(4)
C4A H4A1 0.9700
C4A H4A2 0.9700
C5A O2A 1.423(3)
C5A C9A 1.559(3)
C6A O3A 1.409(3)
C6A C10A 1.555(3)
C6A C7A 1.565(3)
C7A O4A 1.403(3)
C7A C12A 1.553(3)
C7A C8A 1.592(3)
C8A O5A 1.434(3)
C8A C14A 1.518(4)
C8A C9A 1.562(4)
C9A C16A 1.520(3)
C9A C10A 1.552(3)
C10A C11A 1.540(3)
C10A H10A 0.9800
C11A O6A 1.373(3)
C11A O7A 1.441(3)
C11A C12A 1.567(3)
C12A O8A 1.428(3)
C12A C17A 1.519(4)
C13A O7A 1.423(3)
C13A O8A 1.423(3)
C13A C18A 1.524(4)
C13A C14A 1.527(4)
C14A H14C 0.9700
C14A H14D 0.9700
C15A H15D 0.9600
C15A H15E 0.9600
C15A H15F 0.9600
C16A H16D 0.9600
C16A H16E 0.9600
C16A H16F 0.9600
C17A H17D 0.9600
C17A H17E 0.9600
C17A H17F 0.9600
C18A C19A 1.487(6)
C18A C20A 1.554(6)
C18A H18A 0.9800
C19A H19D 0.9600
C19A H19E 0.9600
C19A H19F 0.9600
C20A H20D 0.9600
C20A H20E 0.9600
C20A H20F 0.9600
O1A H1Q 0.8200
O2A H2Q 0.8332
O3A H3Q 0.8200
O4A H4Q 0.8199
O5A H5Q 0.8201
O6A H6Q 0.8201
C1B O1B 1.429(3)
C1B C2B 1.540(4)
C1B C6B 1.556(3)
C1B C5B 1.562(3)
C2B C3B 1.517(4)
C2B C15B 1.522(4)
C2B H2B 0.9800
C3B C4B 1.517(5)
C3B H3B1 0.9700
C3B H3B2 0.9700
C4B C5B 1.550(4)
C4B H4B1 0.9700
C4B H4B2 0.9700
C5B O2B 1.422(3)
C5B C9B 1.545(3)
C6B O3B 1.416(3)
C6B C10B 1.542(3)
C6B C7B 1.556(4)
C7B O4B 1.408(3)
C7B C12B 1.556(4)
C7B C8B 1.582(4)
C8B O5B 1.424(3)
C8B C14B 1.534(4)
C8B C9B 1.578(4)
C9B C16B 1.523(4)
C9B C10B 1.552(3)
C10B C11B 1.539(4)
C10B H10B 0.9800
C11B O6B 1.376(4)
C11B O7B 1.425(4)
C11B C12B 1.578(4)
C12B O8B 1.415(4)
C12B C17B 1.517(5)
C13B O8B 1.408(4)
C13B O7B 1.429(4)
C13B C18B 1.519(5)
C13B C14B 1.532(5)
C14B H14E 0.9700
C14B H14F 0.9700
C15B H15G 0.9600
C15B H15H 0.9600
C15B H15I 0.9600
C16B H16G 0.9600
C16B H16H 0.9600
C16B H16I 0.9600
C17B H17G 0.9600
C17B H17H 0.9600
C17B H17I 0.9600
C18B C19B 1.429(10)
C18B C19' 1.485(17)
C18B C20B 1.504(9)
C18B H18G 0.9800
C18B H18H 0.9797
C19' H18H 0.5078
C19' H19G 0.9600
C19' H19H 0.9600
C19' H19I 0.9600
C19B H19S 0.9600
C19B H19R 0.9600
C19B H19T 0.9600
C20B H20G 0.9600
C20B H20H 0.9600
C20B H20I 0.9600
O1B H1R 0.8199
O2B H2R 0.8200
O3B H3R 0.8201
O4B H4R 0.8200
O5B H5R 0.8200
O6B H6R 0.8201
O1W H1WB 0.8501
O1W H1WA 0.8501
O2W H2WA 0.8494
O2W H2WB 0.8498
O3W H3WA 0.8500
O3W H3WB 0.8501
O4W H4WA 0.8504
O4W H4WB 0.8543
O5W H5WA 0.8500
O5W H5WB 0.8502
O6W H6WA 0.8500
O6W H6WB 0.8498
O7W H7WA 0.8502
O7W H7WB 0.8504
O8W H8WA 0.8501
O8W H8WB 0.8507
O9W H9WA 0.8503
O9W H9WB 0.8502

loop_
_geom_torsion_atom_site_label_1
_geom_torsion_atom_site_label_2
_geom_torsion_atom_site_label_3
_geom_torsion_atom_site_label_4
_geom_torsion
O1 C1 C2 C3 160.6(2)
C6 C1 C2 C3 -72.7(3)
C5 C1 C2 C3 38.1(3)
O1 C1 C2 C15 -67.6(3)
C6 C1 C2 C15 59.1(4)
C5 C1 C2 C15 169.9(3)
C15 C2 C3 C4 -173.5(3)
C1 C2 C3 C4 -40.5(3)
C2 C3 C4 C5 27.6(3)
C3 C4 C5 O2 -126.5(3)
C3 C4 C5 C1 -4.1(3)
C3 C4 C5 C9 109.4(3)
O1 C1 C5 O2 -17.4(3)
C2 C1 C5 O2 99.1(3)
C6 C1 C5 O2 -138.1(2)
O1 C1 C5 C4 -137.0(2)
C2 C1 C5 C4 -20.5(3)
C6 C1 C5 C4 102.2(2)
O1 C1 C5 C9 103.1(3)
C2 C1 C5 C9 -140.4(2)
C6 C1 C5 C9 -17.6(3)
O1 C1 C6 O3 92.0(3)
C2 C1 C6 O3 -32.1(4)
C5 C1 C6 O3 -144.7(2)
O1 C1 C6 C10 -141.4(2)
C2 C1 C6 C10 94.4(3)
C5 C1 C6 C10 -18.1(3)
O1 C1 C6 C7 -42.0(3)
C2 C1 C6 C7 -166.1(2)
C5 C1 C6 C7 81.4(3)
O3 C6 C7 O4 -67.0(3)
C10 C6 C7 O4 176.8(2)
C1 C6 C7 O4 66.9(3)
O3 C6 C7 C12 56.7(3)
C10 C6 C7 C12 -59.5(2)
C1 C6 C7 C12 -169.4(2)
O3 C6 C7 C8 169.1(2)
C10 C6 C7 C8 53.0(2)
C1 C6 C7 C8 -57.0(3)
O4 C7 C8 O5 -25.1(3)
C12 C7 C8 O5 -152.5(2)
C6 C7 C8 O5 100.7(3)
O4 C7 C8 C14 93.1(3)
C12 C7 C8 C14 -34.3(3)
C6 C7 C8 C14 -141.1(3)
O4 C7 C8 C9 -144.5(2)
C12 C7 C8 C9 88.0(2)
C6 C7 C8 C9 -18.8(2)
O2 C5 C9 C16 -62.9(4)
C4 C5 C9 C16 60.9(4)
C1 C5 C9 C16 174.4(3)
O2 C5 C9 C10 169.6(2)
C4 C5 C9 C10 -66.7(3)
C1 C5 C9 C10 46.9(3)
O2 C5 C9 C8 66.2(3)
C4 C5 C9 C8 -170.1(2)
C1 C5 C9 C8 -56.5(3)
O5 C8 C9 C16 88.1(3)
C14 C8 C9 C16 -32.4(4)
C7 C8 C9 C16 -152.8(3)
O5 C8 C9 C10 -142.2(2)
C14 C8 C9 C10 97.2(3)
C7 C8 C9 C10 -23.2(3)
O5 C8 C9 C5 -38.8(3)
C14 C8 C9 C5 -159.3(3)
C7 C8 C9 C5 80.3(3)
O3 C6 C10 C11 -69.8(3)
C1 C6 C10 C11 162.3(2)
C7 C6 C10 C11 48.4(3)
O3 C6 C10 C9 173.7(2)
C1 C6 C10 C9 45.8(2)
C7 C6 C10 C9 -68.1(2)
C16 C9 C10 C11 75.1(4)
C5 C9 C10 C11 -163.4(2)
C8 C9 C10 C11 -51.2(3)
C16 C9 C10 C6 -175.9(3)
C5 C9 C10 C6 -54.5(2)
C8 C9 C10 C6 57.7(2)
C6 C10 C11 O6 104.2(3)
C9 C10 C11 O6 -153.2(3)
C6 C10 C11 O7 -133.3(2)
C9 C10 C11 O7 -30.7(3)
C6 C10 C11 C12 -21.8(3)
C9 C10 C11 C12 80.8(3)
O4 C7 C12 O8 -76.3(3)
C6 C7 C12 O8 158.0(2)
C8 C7 C12 O8 51.3(3)
O4 C7 C12 C17 46.3(4)
C6 C7 C12 C17 -79.5(3)
C8 C7 C12 C17 173.9(3)
O4 C7 C12 C11 173.9(2)
C6 C7 C12 C11 48.2(3)
C8 C7 C12 C11 -58.5(3)
O6 C11 C12 O8 104.8(3)
O7 C11 C12 O8 -14.1(3)
C10 C11 C12 O8 -132.7(3)
O6 C11 C12 C17 -13.0(4)
O7 C11 C12 C17 -131.8(3)
C10 C11 C12 C17 109.6(3)
O6 C11 C12 C7 -138.3(3)
O7 C11 C12 C7 102.9(2)
C10 C11 C12 C7 -15.7(3)
O8 C13 C14 C8 -62.1(4)
O7 C13 C14 C8 50.4(4)
C18 C13 C14 C8 173.3(4)
O5 C8 C14 C13 162.6(3)
C9 C8 C14 C13 -73.8(4)
C7 C8 C14 C13 41.3(4)
O8 C13 C18 C20 -63.8(6)
O7 C13 C18 C20 -177.5(5)
C14 C13 C18 C20 58.6(6)
O8 C13 C18 C19 59.0(5)
O7 C13 C18 C19 -54.8(5)
C14 C13 C18 C19 -178.6(4)
O6 C11 O7 C13 -134.9(3)
C10 C11 O7 C13 101.5(3)
C12 C11 O7 C13 -11.2(3)
O8 C13 O7 C11 33.0(3)
C14 C13 O7 C11 -81.6(3)
C18 C13 O7 C11 151.5(3)
O7 C13 O8 C12 -41.9(3)
C14 C13 O8 C12 74.7(3)
C18 C13 O8 C12 -158.3(4)
C17 C12 O8 C13 160.2(3)
C7 C12 O8 C13 -72.4(3)
C11 C12 O8 C13 34.4(3)
O1A C1A C2A C3A 161.2(2)
C6A C1A C2A C3A -71.6(3)
C5A C1A C2A C3A 38.9(2)
O1A C1A C2A C15A -67.6(3)
C6A C1A C2A C15A 59.6(3)
C5A C1A C2A C15A 170.0(2)
C15A C2A C3A C4A -173.6(2)
C1A C2A C3A C4A -40.6(3)
C2A C3A C4A C5A 26.9(3)
C3A C4A C5A O2A -125.0(2)
C3A C4A C5A C9A 109.8(2)
C3A C4A C5A C1A -3.1(3)
O1A C1A C5A O2A -20.2(3)
C2A C1A C5A O2A 96.0(2)
C6A C1A C5A O2A -140.9(2)
O1A C1A C5A C4A -137.7(2)
C2A C1A C5A C4A -21.5(2)
C6A C1A C5A C4A 101.6(2)
O1A C1A C5A C9A 103.2(2)
C2A C1A C5A C9A -140.6(2)
C6A C1A C5A C9A -17.5(2)
O1A C1A C6A O3A 89.0(2)
C2A C1A C6A O3A -35.6(3)
C5A C1A C6A O3A -147.8(2)
O1A C1A C6A C10A -141.7(2)
C2A C1A C6A C10A 93.8(3)
C5A C1A C6A C10A -18.5(2)
O1A C1A C6A C7A -41.9(3)
C2A C1A C6A C7A -166.5(2)
C5A C1A C6A C7A 81.2(2)
O3A C6A C7A O4A -65.1(3)
C10A C6A C7A O4A 176.31(19)
C1A C6A C7A O4A 66.3(3)
O3A C6A C7A C12A 58.9(2)
C10A C6A C7A C12A -59.74(19)
C1A C6A C7A C12A -169.78(19)
O3A C6A C7A C8A 170.97(17)
C10A C6A C7A C8A 52.33(18)
C1A C6A C7A C8A -57.7(2)
O4A C7A C8A O5A -26.4(3)
C12A C7A C8A O5A -154.1(2)
C6A C7A C8A O5A 99.0(2)
O4A C7A C8A C14A 93.3(2)
C12A C7A C8A C14A -34.3(3)
C6A C7A C8A C14A -141.2(2)
O4A C7A C8A C9A -143.5(2)
C12A C7A C8A C9A 88.8(2)
C6A C7A C8A C9A -18.0(2)
O2A C5A C9A C16A -61.4(3)
C4A C5A C9A C16A 61.1(3)
C1A C5A C9A C16A 174.1(2)
O2A C5A C9A C10A 171.8(2)
C4A C5A C9A C10A -65.7(2)
C1A C5A C9A C10A 47.3(2)
O2A C5A C9A C8A 68.1(3)
C4A C5A C9A C8A -169.4(2)
C1A C5A C9A C8A -56.4(2)
O5A C8A C9A C16A 89.4(2)
C14A C8A C9A C16A -30.8(3)
C7A C8A C9A C16A -153.2(2)
O5A C8A C9A C10A -141.30(19)
C14A C8A C9A C10A 98.5(2)
C7A C8A C9A C10A -23.9(2)
O5A C8A C9A C5A -37.8(3)
C14A C8A C9A C5A -158.0(2)
C7A C8A C9A C5A 79.7(2)
C16A C9A C10A C11A 75.6(3)
C5A C9A C10A C11A -163.80(19)
C8A C9A C10A C11A -50.7(2)
C16A C9A C10A C6A -175.7(2)
C5A C9A C10A C6A -55.14(19)
C8A C9A C10A C6A 57.95(19)
O3A C6A C10A C11A -67.7(2)
C1A C6A C10A C11A 163.69(18)
C7A C6A C10A C11A 49.3(2)
O3A C6A C10A C9A 175.25(19)
C1A C6A C10A C9A 46.6(2)
C7A C6A C10A C9A -67.76(18)
C9A C10A C11A O6A -153.38(19)
C6A C10A C11A O6A 104.1(2)
C9A C10A C11A O7A -31.2(3)
C6A C10A C11A O7A -133.65(19)
C9A C10A C11A C12A 79.5(2)
C6A C10A C11A C12A -23.0(2)
O4A C7A C12A O8A -77.5(3)
C6A C7A C12A O8A 156.96(19)
C8A C7A C12A O8A 50.2(3)
O4A C7A C12A C17A 46.3(3)
C6A C7A C12A C17A -79.2(3)
C8A C7A C12A C17A 174.1(2)
O4A C7A C12A C11A 172.9(2)
C6A C7A C12A C11A 47.4(2)
C8A C7A C12A C11A -59.4(2)
O6A C11A C12A O8A 107.3(2)
O7A C11A C12A O8A -12.7(2)
C10A C11A C12A O8A -130.53(19)
O6A C11A C12A C17A -10.4(3)
O7A C11A C12A C17A -130.4(2)
C10A C11A C12A C17A 111.7(2)
O6A C11A C12A C7A -136.6(2)
O7A C11A C12A C7A 103.38(19)
C10A C11A C12A C7A -14.5(2)
O5A C8A C14A C13A 164.2(2)
C9A C8A C14A C13A -73.8(3)
C7A C8A C14A C13A 42.4(3)
O7A C13A C14A C8A 49.5(3)
O8A C13A C14A C8A -63.1(3)
C18A C13A C14A C8A 175.3(3)
O7A C13A C18A C19A -60.2(4)
O8A C13A C18A C19A 54.2(4)
C14A C13A C18A C19A 173.1(3)
O7A C13A C18A C20A 62.5(4)
O8A C13A C18A C20A 176.9(3)
C14A C13A C18A C20A -64.3(4)
O8A C13A O7A C11A 32.7(2)
C18A C13A O7A C11A 150.8(2)
C14A C13A O7A C11A -80.3(2)
O6A C11A O7A C13A -137.3(2)
C10A C11A O7A C13A 100.4(2)
C12A C11A O7A C13A -11.9(2)
O7A C13A O8A C12A -40.7(2)
C18A C13A O8A C12A -158.4(2)
C14A C13A O8A C12A 76.7(2)
C17A C12A O8A C13A 157.1(2)
C7A C12A O8A C13A -73.7(2)
C11A C12A O8A C13A 32.5(2)
O1B C1B C2B C3B 161.7(2)
C6B C1B C2B C3B -71.7(3)
C5B C1B C2B C3B 38.4(2)
O1B C1B C2B C15B -66.9(3)
C6B C1B C2B C15B 59.7(3)
C5B C1B C2B C15B 169.8(2)
C15B C2B C3B C4B -173.3(2)
C1B C2B C3B C4B -40.1(3)
C2B C3B C4B C5B 26.9(3)
C3B C4B C5B O2B -125.4(2)
C3B C4B C5B C9B 109.9(2)
C3B C4B C5B C1B -3.4(3)
O1B C1B C5B O2B -19.2(3)
C2B C1B C5B O2B 99.0(2)
C6B C1B C5B O2B -137.7(2)
O1B C1B C5B C9B 101.0(2)
C2B C1B C5B C9B -140.8(2)
C6B C1B C5B C9B -17.6(2)
O1B C1B C5B C4B -139.3(2)
C2B C1B C5B C4B -21.1(2)
C6B C1B C5B C4B 102.1(2)
O1B C1B C6B O3B 91.7(2)
C2B C1B C6B O3B -33.8(3)
C5B C1B C6B O3B -146.1(2)
O1B C1B C6B C10B -140.8(2)
C2B C1B C6B C10B 93.7(3)
C5B C1B C6B C10B -18.6(2)
O1B C1B C6B C7B -40.6(3)
C2B C1B C6B C7B -166.0(2)
C5B C1B C6B C7B 81.7(2)
O3B C6B C7B O4B -64.5(3)
C10B C6B C7B O4B 177.9(2)
C1B C6B C7B O4B 67.3(3)
O3B C6B C7B C12B 57.5(3)
C10B C6B C7B C12B -60.0(2)
C1B C6B C7B C12B -170.6(2)
O3B C6B C7B C8B 170.0(2)
C10B C6B C7B C8B 52.5(2)
C1B C6B C7B C8B -58.1(2)
O4B C7B C8B O5B -24.2(3)
C12B C7B C8B O5B -149.5(2)
C6B C7B C8B O5B 103.1(2)
O4B C7B C8B C14B 93.1(3)
C12B C7B C8B C14B -32.2(3)
C6B C7B C8B C14B -139.6(2)
O4B C7B C8B C9B -145.0(2)
C12B C7B C8B C9B 89.6(2)
C6B C7B C8B C9B -17.7(2)
O2B C5B C9B C16B -64.2(3)
C4B C5B C9B C16B 60.7(3)
C1B C5B C9B C16B 173.6(2)
O2B C5B C9B C10B 169.4(2)
C4B C5B C9B C10B -65.7(2)
C1B C5B C9B C10B 47.2(2)
O2B C5B C9B C8B 65.6(3)
C4B C5B C9B C8B -169.5(2)
C1B C5B C9B C8B -56.6(2)
O5B C8B C9B C16B 88.2(3)
C14B C8B C9B C16B -30.8(3)
C7B C8B C9B C16B -152.4(2)
O5B C8B C9B C5B -39.7(3)
C14B C8B C9B C5B -158.7(2)
C7B C8B C9B C5B 79.8(2)
O5B C8B C9B C10B -143.4(2)
C14B C8B C9B C10B 97.6(3)
C7B C8B C9B C10B -23.9(2)
O3B C6B C10B C11B -69.3(3)
C1B C6B C10B C11B 163.0(2)
C7B C6B C10B C11B 49.1(2)
O3B C6B C10B C9B 174.0(2)
C1B C6B C10B C9B 46.4(2)
C7B C6B C10B C9B -67.52(19)
C16B C9B C10B C11B 75.1(3)
C5B C9B C10B C11B -163.7(2)
C8B C9B C10B C11B -50.9(2)
C16B C9B C10B C6B -176.2(2)
C5B C9B C10B C6B -55.0(2)
C8B C9B C10B C6B 57.8(2)
C6B C10B C11B O6B 103.9(2)
C9B C10B C11B O6B -153.8(2)
C6B C10B C11B O7B -133.5(2)
C9B C10B C11B O7B -31.3(3)
C6B C10B C11B C12B -22.5(3)
C9B C10B C11B C12B 79.8(3)
O4B C7B C12B O8B -77.3(3)
C6B C7B C12B O8B 157.0(2)
C8B C7B C12B O8B 49.4(3)
O4B C7B C12B C17B 47.1(4)
C6B C7B C12B C17B -78.6(3)
C8B C7B C12B C17B 173.8(3)
O4B C7B C12B C11B 173.0(2)
C6B C7B C12B C11B 47.3(2)
C8B C7B C12B C11B -60.3(3)
O6B C11B C12B O8B 105.6(3)
O7B C11B C12B O8B -12.3(3)
C10B C11B C12B O8B -131.8(2)
O6B C11B C12B C17B -11.8(4)
O7B C11B C12B C17B -129.7(3)
C10B C11B C12B C17B 110.7(3)
O6B C11B C12B C7B -137.4(3)
O7B C11B C12B C7B 104.7(2)
C10B C11B C12B C7B -14.8(3)
O8B C13B C14B C8B -61.6(3)
O7B C13B C14B C8B 51.2(4)
C18B C13B C14B C8B 176.0(3)
O5B C8B C14B C13B 161.4(3)
C9B C8B C14B C13B -74.7(3)
C7B C8B C14B C13B 40.0(3)
O8B C13B C18B C19B 61.8(6)
O7B C13B C18B C19B -52.8(7)
C14B C13B C18B C19B -178.3(5)
O8B C13B C18B C19' -60.3(10)
O7B C13B C18B C19' -174.9(9)
C14B C13B C18B C19' 59.6(10)
O8B C13B C18B C20B 178.1(5)
O7B C13B C18B C20B 63.6(6)
C14B C13B C18B C20B -61.9(6)
O6B C11B O7B C13B -135.6(2)
C10B C11B O7B C13B 100.7(3)
C12B C11B O7B C13B -12.1(3)
O8B C13B O7B C11B 33.0(3)
C18B C13B O7B C11B 151.0(3)
C14B C13B O7B C11B -80.5(3)
O7B C13B O8B C12B -40.7(3)
C18B C13B O8B C12B -158.1(3)
C14B C13B O8B C12B 76.1(3)
C17B C12B O8B C13B 156.8(3)
C7B C12B O8B C13B -73.5(3)
C11B C12B O8B C13B 32.3(3)

loop_
_platon_squeeze_void_nr
_platon_squeeze_void_average_x
_platon_squeeze_void_average_y
_platon_squeeze_void_average_z
_platon_squeeze_void_volume
_platon_squeeze_void_count_electrons
1 0.231 1.000 0.167 409.6 -5.9
2 -0.231 0.769 0.500 411.2 -14.7
3 0.000 0.231 0.833 409.6 2.0
